data_4021359
loop_
_publ_author_name
'Akiyuki Hamasaki'
'Richard Ducray'
'Dale L. Boger'

_publ_section_title
;
 Two Novel 1,2,4,5-Tetrazines that Participate in Inverse Electron
 Demand Diels-Alder Reactions with an Unexpected Regioselectivity
;
_journal_name_full 'Journal of Organic Chemistry'
_journal_page_first 185
_journal_page_last 193
_journal_paper_doi 10.1021/jo051832o
_journal_volume 71
_journal_year 2006
_chemical_formula_sum 'C15 H17 N3 O4 S'
_chemical_formula_weight 335.38
_chemical_name_systematic
; 
 ? 
;
_space_group_IT_number 14
_symmetry_cell_setting monoclinic
_symmetry_space_group_name_Hall '-P 2yn'
_symmetry_space_group_name_H-M 'P 1 21/n 1'
_atom_sites_solution_hydrogens geom
_atom_sites_solution_primary direct
_atom_sites_solution_secondary difmap
_audit_creation_method SHELXL-97
_cell_angle_alpha 90.00
_cell_angle_beta 93.16(3)
_cell_angle_gamma 90.00
_cell_formula_units_Z 4
_cell_length_a 9.4553(19)
_cell_length_b 12.363(3)
_cell_length_c 14.484(3)
_cell_measurement_reflns_used 3055
_cell_measurement_temperature 296(2)
_cell_measurement_theta_max 22.4
_cell_measurement_theta_min 2.3
_cell_volume 1690.6(6)
_computing_cell_refinement 'Bruker SAINT+'
_computing_data_collection 'Bruker SMART'
_computing_data_reduction 'Bruker SAINT+'
_computing_molecular_graphics 'Bruker SHELXTL'
_computing_publication_material 'Bruker SHELXTL'
_computing_structure_refinement 'SHELXL-97 (Sheldrick, 1997)'
_computing_structure_solution 'SHELXS-97 (Sheldrick, 1997)'
_diffrn_ambient_temperature 296(2)
_diffrn_measured_fraction_theta_full 0.998
_diffrn_measured_fraction_theta_max 0.998
_diffrn_measurement_device_type 'CCD area detector'
_diffrn_measurement_method 'phi and omega scans'
_diffrn_radiation_monochromator graphite
_diffrn_radiation_source 'normal-focus sealed tube'
_diffrn_radiation_type MoK\a
_diffrn_radiation_wavelength 0.71073
_diffrn_reflns_av_R_equivalents 0.0494
_diffrn_reflns_av_sigmaI/netI 0.0425
_diffrn_reflns_limit_h_max 10
_diffrn_reflns_limit_h_min -10
_diffrn_reflns_limit_k_max 13
_diffrn_reflns_limit_k_min -13
_diffrn_reflns_limit_l_max 15
_diffrn_reflns_limit_l_min -16
_diffrn_reflns_number 10738
_diffrn_reflns_theta_full 23.26
_diffrn_reflns_theta_max 23.26
_diffrn_reflns_theta_min 1.41
_diffrn_standards_decay_% 1
_exptl_absorpt_coefficient_mu 0.214
_exptl_absorpt_correction_T_max 0.9666
_exptl_absorpt_correction_T_min 0.9406
_exptl_absorpt_correction_type multi-scan
_exptl_absorpt_process_details 'SADABS (Sheldrick, 1999)'
_exptl_crystal_colour Colorless
_exptl_crystal_density_diffrn 1.318
_exptl_crystal_density_meas 0
_exptl_crystal_density_method 'not measured'
_exptl_crystal_description Parallelepiped
_exptl_crystal_F_000 704
_exptl_crystal_size_max 0.29
_exptl_crystal_size_mid 0.22
_exptl_crystal_size_min 0.16
_refine_diff_density_max 1.516
_refine_diff_density_min -0.382
_refine_diff_density_rms 0.078
_refine_ls_extinction_method none
_refine_ls_goodness_of_fit_ref 1.135
_refine_ls_hydrogen_treatment constr
_refine_ls_matrix_type full
_refine_ls_number_parameters 211
_refine_ls_number_reflns 2429
_refine_ls_number_restraints 0
_refine_ls_restrained_S_all 1.135
_refine_ls_R_factor_all 0.1162
_refine_ls_R_factor_gt 0.0962
_refine_ls_shift/su_max 0.023
_refine_ls_shift/su_mean 0.002
_refine_ls_structure_factor_coef Fsqd
_refine_ls_weighting_details 'calc w=1/[\s^2^(Fo^2^)+(0.1000P)^2^+4.0000P] where P=(Fo^2^+2Fc^2^)/3'
_refine_ls_weighting_scheme calc
_refine_ls_wR_factor_gt 0.2263
_refine_ls_wR_factor_ref 0.2391
_reflns_number_gt 1919
_reflns_number_total 2429
_reflns_threshold_expression >2sigma(I)
_cod_data_source_file jo051832osi20050830_065845.cif
_cod_depositor_comments
;
The following automatic conversions were performed:
'_symmetry_cell_setting' value 'Monoclinic' changed to 'monoclinic'
according to '/home/saulius/struct/CIF-dictionaries/cif_core.dic'
dictionary named 'cif_core.dic' version 2.4.1 from
2010-06-29.

'_exptl_absorpt_correction_type' value 'Multi-scan' changed
to 'multi-scan' according to
'/home/saulius/struct/CIF-dictionaries/cif_core.dic' dictionary named
'cif_core.dic' version 2.4.1 from 2010-06-29.

Automatic conversion script
Id: cif_fix_enum 1527 2010-12-29 10:47:43Z saulius 
;
_cod_original_sg_symbol_H-M 'P 21/n'
_cod_database_code 4021359

loop_
_symmetry_equiv_pos_as_xyz
'x, y, z'
'-x+1/2, y+1/2, -z+1/2'
'-x, -y, -z'
'x-1/2, -y-1/2, z-1/2'

loop_
_atom_site_label
_atom_site_type_symbol
_atom_site_fract_x
_atom_site_fract_y
_atom_site_fract_z
_atom_site_U_iso_or_equiv
_atom_site_adp_type
_atom_site_occupancy
_atom_site_symmetry_multiplicity
_atom_site_calc_flag
_atom_site_refinement_flags
S1 S 0.13928(17) 0.33620(13) 0.93076(11) 0.0519(6) Uani 1 1 d .
O1 O 0.1466(6) 0.4555(4) 0.9175(3) 0.0746(16) Uani 1 1 d .
O2 O 0.2112(5) 0.3478(3) 0.5778(3) 0.0566(12) Uani 1 1 d .
O3 O -0.0126(5) 0.2208(4) 0.4931(3) 0.0592(12) Uani 1 1 d .
O4 O 0.1139(4) 0.0902(3) 0.4248(3) 0.0490(11) Uani 1 1 d .
N1 N 0.1356(6) 0.1752(4) 0.8117(3) 0.0539(14) Uani 1 1 d .
N2 N 0.1428(5) 0.1280(4) 0.7275(4) 0.0497(13) Uani 1 1 d .
N3 N 0.1657(5) 0.1299(4) 0.5709(3) 0.0415(12) Uani 1 1 d .
H3 H 0.2266 0.0787 0.5670 0.050 Uiso 1 1 calc R
C1 C 0.1441(6) 0.2817(5) 0.8145(4) 0.0454(15) Uani 1 1 d .
C2 C 0.1659(6) 0.3492(4) 0.7409(4) 0.0441(14) Uani 1 1 d .
H2 H 0.1720 0.4239 0.7481 0.053 Uiso 1 1 calc R
C3 C 0.1780(6) 0.3011(4) 0.6569(4) 0.0409(14) Uani 1 1 d .
C4 C 0.1584(6) 0.1860(4) 0.6543(4) 0.0375(13) Uani 1 1 d .
C5 C -0.0387(8) 0.3097(7) 0.9489(6) 0.089(3) Uani 1 1 d .
H5A H -0.0592 0.3311 1.0104 0.107 Uiso 1 1 calc R
H5B H -0.0568 0.2337 0.9413 0.107 Uiso 1 1 calc R
H5C H -0.0977 0.3496 0.9050 0.107 Uiso 1 1 calc R
C6 C 0.2283(11) 0.4639(5) 0.5781(5) 0.091(3) Uani 1 1 d .
H6A H 0.3069 0.4847 0.6202 0.109 Uiso 1 1 calc R
H6B H 0.1430 0.4987 0.5978 0.109 Uiso 1 1 calc R
C7 C 0.2561(14) 0.4968(7) 0.4823(6) 0.148(6) Uani 1 1 d .
H7A H 0.1875 0.4637 0.4399 0.177 Uiso 1 1 calc R
H7B H 0.3494 0.4739 0.4681 0.177 Uiso 1 1 calc R
H7C H 0.2494 0.5740 0.4770 0.177 Uiso 1 1 calc R
C8 C 0.0793(6) 0.1541(5) 0.4959(4) 0.0433(14) Uani 1 1 d .
C9 C 0.0300(7) 0.1075(5) 0.3379(4) 0.0561(17) Uani 1 1 d .
H9A H -0.0659 0.1272 0.3515 0.067 Uiso 1 1 calc R
H9B H 0.0256 0.0405 0.3030 0.067 Uiso 1 1 calc R
C10 C 0.0913(6) 0.1944(5) 0.2802(4) 0.0431(14) Uani 1 1 d .
C11 C 0.0342(8) 0.2967(6) 0.2790(5) 0.070(2) Uani 1 1 d .
H11 H -0.0419 0.3122 0.3149 0.084 Uiso 1 1 calc R
C12 C 0.0893(11) 0.3764(6) 0.2249(6) 0.090(3) Uani 1 1 d .
H12 H 0.0493 0.4451 0.2236 0.108 Uiso 1 1 calc R
C13 C 0.2027(10) 0.3548(7) 0.1729(5) 0.081(2) Uani 1 1 d .
H13 H 0.2402 0.4091 0.1371 0.097 Uiso 1 1 calc R
C14 C 0.2609(9) 0.2530(8) 0.1738(5) 0.081(2) Uani 1 1 d .
H14 H 0.3381 0.2376 0.1389 0.097 Uiso 1 1 calc R
C15 C 0.2028(7) 0.1738(6) 0.2272(5) 0.0618(18) Uani 1 1 d .
H15 H 0.2408 0.1044 0.2271 0.074 Uiso 1 1 calc R

loop_
_atom_site_aniso_label
_atom_site_aniso_U_11
_atom_site_aniso_U_22
_atom_site_aniso_U_33
_atom_site_aniso_U_23
_atom_site_aniso_U_13
_atom_site_aniso_U_12
S1 0.0610(10) 0.0530(10) 0.0428(10) -0.0051(7) 0.0122(7) -0.0058(8)
O1 0.121(4) 0.045(3) 0.061(3) -0.019(2) 0.033(3) -0.031(3)
O2 0.100(3) 0.031(2) 0.040(2) -0.0003(19) 0.017(2) -0.013(2)
O3 0.056(3) 0.065(3) 0.057(3) -0.009(2) 0.006(2) 0.014(2)
O4 0.073(3) 0.036(2) 0.039(2) -0.0065(19) 0.007(2) -0.001(2)
N1 0.085(4) 0.037(3) 0.042(3) -0.003(2) 0.018(3) -0.013(3)
N2 0.071(3) 0.030(3) 0.049(3) -0.004(2) 0.008(3) -0.009(2)
N3 0.058(3) 0.031(3) 0.036(3) -0.005(2) 0.010(2) 0.003(2)
C1 0.056(4) 0.039(3) 0.043(4) -0.004(3) 0.014(3) -0.007(3)
C2 0.060(4) 0.029(3) 0.044(4) 0.000(3) 0.010(3) -0.006(3)
C3 0.053(3) 0.033(3) 0.038(3) -0.001(3) 0.009(3) -0.003(3)
C4 0.044(3) 0.025(3) 0.044(3) 0.001(3) 0.007(3) -0.001(2)
C5 0.081(6) 0.095(6) 0.094(6) -0.024(5) 0.035(5) -0.013(5)
C6 0.190(10) 0.035(4) 0.049(4) 0.003(3) 0.020(5) -0.032(5)
C7 0.311(18) 0.059(6) 0.076(7) 0.017(5) 0.042(8) -0.046(8)
C8 0.055(4) 0.032(3) 0.044(4) -0.003(3) 0.013(3) -0.005(3)
C9 0.069(4) 0.052(4) 0.046(4) -0.012(3) -0.002(3) -0.021(3)
C10 0.050(3) 0.043(4) 0.036(3) -0.007(3) -0.005(3) -0.010(3)
C11 0.079(5) 0.052(4) 0.080(5) -0.008(4) 0.018(4) -0.001(4)
C12 0.133(8) 0.050(5) 0.088(6) 0.012(4) 0.012(6) -0.002(5)
C13 0.113(7) 0.076(6) 0.052(5) 0.015(4) 0.002(5) -0.033(5)
C14 0.077(5) 0.112(7) 0.055(5) 0.006(5) 0.017(4) -0.012(5)
C15 0.073(5) 0.062(4) 0.051(4) -0.003(3) 0.007(4) 0.010(4)

loop_
_atom_type_symbol
_atom_type_description
_atom_type_scat_dispersion_real
_atom_type_scat_dispersion_imag
_atom_type_scat_source
C C 0.0033 0.0016 'International Tables Vol C Tables 4.2.6.8 and 6.1.1.4'
H H 0.0000 0.0000 'International Tables Vol C Tables 4.2.6.8 and 6.1.1.4'
N N 0.0061 0.0033 'International Tables Vol C Tables 4.2.6.8 and 6.1.1.4'
O O 0.0106 0.0060 'International Tables Vol C Tables 4.2.6.8 and 6.1.1.4'
S S 0.1246 0.1234 'International Tables Vol C Tables 4.2.6.8 and 6.1.1.4'

loop_
_geom_angle_atom_site_label_1
_geom_angle_atom_site_label_2
_geom_angle_atom_site_label_3
_geom_angle
O1 S1 C5 104.9(4)
O1 S1 C1 104.1(3)
C5 S1 C1 98.2(3)
C3 O2 C6 117.3(5)
C8 O4 C9 115.3(5)
C1 N1 N2 116.7(5)
C4 N2 N1 120.8(5)
C8 N3 C4 121.8(5)
N1 C1 C2 126.4(5)
N1 C1 S1 113.1(4)
C2 C1 S1 120.3(4)
C3 C2 C1 116.7(5)
O2 C3 C2 127.7(5)
O2 C3 C4 116.2(5)
C2 C3 C4 116.0(5)
N2 C4 N3 116.5(5)
N2 C4 C3 123.2(5)
N3 C4 C3 120.1(5)
O2 C6 C7 107.2(6)
O3 C8 O4 125.6(6)
O3 C8 N3 125.7(5)
O4 C8 N3 108.8(5)
O4 C9 C10 112.1(5)
C15 C10 C11 118.8(6)
C15 C10 C9 121.0(6)
C11 C10 C9 120.2(6)
C10 C11 C12 120.2(7)
C13 C12 C11 120.3(8)
C12 C13 C14 119.9(7)
C13 C14 C15 118.9(7)
C10 C15 C14 121.8(7)

loop_
_geom_bond_atom_site_label_1
_geom_bond_atom_site_label_2
_geom_bond_distance
S1 O1 1.490(5)
S1 C5 1.748(8)
S1 C1 1.817(6)
O2 C3 1.336(7)
O2 C6 1.445(7)
O3 C8 1.198(7)
O4 C8 1.352(7)
O4 C9 1.466(7)
N1 C1 1.320(7)
N1 N2 1.357(7)
N2 C4 1.295(7)
N3 C8 1.356(7)
N3 C4 1.398(7)
C1 C2 1.378(8)
C2 C3 1.364(8)
C3 C4 1.435(7)
C6 C7 1.483(11)
C9 C10 1.497(8)
C10 C15 1.361(9)
C10 C11 1.375(9)
C11 C12 1.380(10)
C12 C13 1.369(12)
C13 C14 1.374(12)
C14 C15 1.381(10)

loop_
_geom_hbond_atom_site_label_D
_geom_hbond_atom_site_label_H
_geom_hbond_atom_site_label_A
_geom_hbond_distance_DH
_geom_hbond_distance_HA
_geom_hbond_distance_DA
_geom_hbond_angle_DHA
_geom_hbond_site_symmetry_A
N3 H3 O1 0.86 1.94 2.791(6) 168.7 2_546

loop_
_geom_torsion_atom_site_label_1
_geom_torsion_atom_site_label_2
_geom_torsion_atom_site_label_3
_geom_torsion_atom_site_label_4
_geom_torsion
C1 N1 N2 C4 0.5(9)
N2 N1 C1 C2 -3.1(10)
N2 N1 C1 S1 -178.1(4)
O1 S1 C1 N1 -178.7(5)
C5 S1 C1 N1 -71.0(6)
O1 S1 C1 C2 6.0(6)
C5 S1 C1 C2 113.7(6)
N1 C1 C2 C3 0.9(10)
S1 C1 C2 C3 175.6(4)
C6 O2 C3 C2 -4.2(10)
C6 O2 C3 C4 178.6(6)
C1 C2 C3 O2 -173.7(6)
C1 C2 C3 C4 3.4(8)
N1 N2 C4 N3 179.6(5)
N1 N2 C4 C3 4.1(9)
C8 N3 C4 N2 126.5(6)
C8 N3 C4 C3 -57.9(7)
O2 C3 C4 N2 171.4(5)
C2 C3 C4 N2 -6.1(9)
O2 C3 C4 N3 -3.9(8)
C2 C3 C4 N3 178.6(5)
C3 O2 C6 C7 -176.7(8)
C9 O4 C8 O3 0.6(8)
C9 O4 C8 N3 -179.5(5)
C4 N3 C8 O3 -2.5(9)
C4 N3 C8 O4 177.6(4)
C8 O4 C9 C10 87.5(6)
O4 C9 C10 C15 80.1(7)
O4 C9 C10 C11 -100.7(7)
C15 C10 C11 C12 0.1(11)
C9 C10 C11 C12 -179.1(7)
C10 C11 C12 C13 -1.0(13)
C11 C12 C13 C14 0.8(13)
C12 C13 C14 C15 0.3(12)
C11 C10 C15 C14 1.0(10)
C9 C10 C15 C14 -179.9(6)
C13 C14 C15 C10 -1.2(11)

loop_
_cod_related_entry_id
_cod_related_entry_database
_cod_related_entry_code
1 ChemSpider 9755597
